data_1539088
loop_
_publ_author_name
'Shimao, Eikoh'

_publ_section_title
;
 The Structure of Mo~7~O~24~^6-^ Ion in the Crystal of Ammonium Heptamolybdate
 Tetrahydrate
;
_journal_issue 7
_journal_name_full 'Bulletin of the Chemical Society of Japan'
_journal_page_first 1609
_journal_page_last 1613
_journal_paper_doi 10.1246/bcsj.40.1609
_journal_volume 40
_journal_year 1967
_chemical_formula_sum 'Mo7 O24'
_chemical_name_systematic '(N H4)6 Mo7 O24 (H2 O)4'
_space_group_IT_number 14
_symmetry_space_group_name_Hall '-P 2ybc'
_symmetry_space_group_name_H-M 'P 1 21/c 1'
_cell_angle_alpha 90
_cell_angle_beta 116
_cell_angle_gamma 90
_cell_formula_units_Z 4
_cell_length_a 8.382
_cell_length_b 36.125
_cell_length_c 10.464
_cell_volume 2847.826
_citation_journal_id_ASTM BCSJA8
_cod_data_source_file Shimao_BCSJA8_1967_1891.cif
_cod_data_source_block Mo7O24
_cod_database_code 1539088

loop_
_symmetry_equiv_pos_as_xyz
x,y,z
-x,y+1/2,-z+1/2
-x,-y,-z
x,-y-1/2,z-1/2

loop_
_atom_site_label
_atom_site_type_symbol
_atom_site_fract_x
_atom_site_fract_y
_atom_site_fract_z
_atom_site_occupancy
_atom_site_U_iso_or_equiv
O12 O-2 0.0913 0.2322 -0.0367 1 0.0
O3 O-2 0.1645 0.0756 0.2281 1 0.0
O11 O-2 0.0131 0.2127 0.2033 1 0.0
O19 O-2 0.3999 0.1908 0.4886 1 0.0
Mo5 Mo+6 0.563 0.1907 0.3604 1 0.0
O9 O-2 0.4505 0.0372 -0.02 1 0.0
O22 O-2 0.6006 0.1037 -0.0564 1 0.0
O6 O-2 0.6436 0.1456 0.4657 1 0.0
Mo2 Mo+6 0.3105 0.0497 0.0908 1 0.0
O20 O-2 0.7304 0.2077 0.4848 1 0.0
Mo7 Mo+6 0.3105 0.0733 -0.2072 1 0.0
O10 O-2 0.2149 0.1042 -0.0484 1 0.0
Mo3 Mo+6 0.1748 0.1963 0.0861 1 0.0
Mo6 Mo+6 0.4949 0.1353 0.0753 1 0.0
O21 O-2 0.6719 0.159 0.2339 1 0.0
O16 O-2 -0.1125 0.1089 -0.2119 1 0.0
O17 O-2 0.003 0.1834 -0.2831 1 0.0
O5 O-2 0.3445 0.1548 0.2069 1 0.0
Mo1 Mo+6 0.4473 0.1073 0.3682 1 0.0
O13 O-2 0.4266 0.2159 0.1972 1 0.0
O4 O-2 0.5896 0.0801 0.2226 1 0.0
Mo4 Mo+6 0.0626 0.1404 -0.1812 1 0.0
O8 O-2 0.1719 0.0266 -0.03 1 0.0
O15 O-2 0.3119 0.1635 -0.0056 1 0.0
O1 O-2 0.509 0.0721 0.4789 1 0.0
O18 O-2 0.1949 0.1146 -0.2586 1 0.0
O7 O-2 0.4534 0.0219 0.2384 1 0.0
O24 O-2 0.4848 0.0602 -0.3058 1 0.0
O14 O-2 0.0316 0.164 -0.0334 1 0.0
O2 O-2 0.24 0.1131 0.4464 1 0.0
O23 O-2 0.1337 0.0411 -0.2383 1 0.0
